data_7021280
loop_
_publ_author_name
'Danopoulos, Andreas A.'
'Braunstein, Pierre'

_publ_section_title
;
 Mono-N-heterocyclic carbene amido and alkyl complexes. Cobalt-mediated
 C-H activation and C-C coupling reactions involving benzyl ligands on a
 putative 3-coordinate intermediate.
;
_journal_issue 20
_journal_name_full 'Dalton transactions (Cambridge, England : 2003)'
_journal_page_first 7276
_journal_page_last 7280
_journal_paper_doi 10.1039/c3dt50197c
_journal_volume 42
_journal_year 2013
_chemical_formula_sum 'C54 H76 Cl4 Co2 N4'
_chemical_formula_weight 1040.85
_chemical_name_systematic
;
?
;
_space_group_IT_number 14
_symmetry_cell_setting monoclinic
_symmetry_space_group_name_Hall '-P 2yn'
_symmetry_space_group_name_H-M 'P 1 21/n 1'
_atom_sites_solution_hydrogens geom
_atom_sites_solution_primary direct
_atom_sites_solution_secondary difmap
_audit_creation_method SHELXL-97
_cell_angle_alpha 90.00
_cell_angle_beta 95.676(3)
_cell_angle_gamma 90.00
_cell_formula_units_Z 2
_cell_length_a 12.4957(5)
_cell_length_b 13.9842(8)
_cell_length_c 16.6676(8)
_cell_measurement_reflns_used 12693
_cell_measurement_temperature 120(2)
_cell_measurement_theta_max 27.485
_cell_measurement_theta_min 0.998
_cell_volume 2898.3(2)
_computing_structure_refinement 'SHELXL-97 (Sheldrick, 2008)'
_diffrn_ambient_temperature 120(2)
_diffrn_measured_fraction_theta_full 0.992
_diffrn_measured_fraction_theta_max 0.992
_diffrn_radiation_monochromator graphite
_diffrn_radiation_source 'fine-focus sealed tube'
_diffrn_radiation_type MoK\a
_diffrn_radiation_wavelength 0.71073
_diffrn_reflns_av_R_equivalents 0.1392
_diffrn_reflns_av_sigmaI/netI 0.2982
_diffrn_reflns_limit_h_max 16
_diffrn_reflns_limit_h_min -15
_diffrn_reflns_limit_k_max 18
_diffrn_reflns_limit_k_min -16
_diffrn_reflns_limit_l_max 21
_diffrn_reflns_limit_l_min -20
_diffrn_reflns_number 15312
_diffrn_reflns_theta_full 27.50
_diffrn_reflns_theta_max 27.50
_diffrn_reflns_theta_min 1.90
_exptl_absorpt_coefficient_mu 0.792
_exptl_absorpt_correction_T_max 0.93
_exptl_absorpt_correction_T_min 0.82
_exptl_absorpt_correction_type multi-scan
_exptl_absorpt_process_details sadabs
_exptl_crystal_density_diffrn 1.193
_exptl_crystal_density_method 'not measured'
_exptl_crystal_description plate
_exptl_crystal_F_000 1100
_exptl_crystal_size_max 0.15
_exptl_crystal_size_mid 0.12
_exptl_crystal_size_min 0.08
_refine_diff_density_max 0.528
_refine_diff_density_min -0.999
_refine_diff_density_rms 0.226
_refine_ls_extinction_method none
_refine_ls_goodness_of_fit_ref 1.096
_refine_ls_hydrogen_treatment constr
_refine_ls_matrix_type full
_refine_ls_number_parameters 297
_refine_ls_number_reflns 6615
_refine_ls_number_restraints 0
_refine_ls_restrained_S_all 1.096
_refine_ls_R_factor_all 0.2580
_refine_ls_R_factor_gt 0.0969
_refine_ls_shift/su_max 0.000
_refine_ls_shift/su_mean 0.000
_refine_ls_structure_factor_coef Fsqd
_refine_ls_weighting_details 'calc w=1/[\s^2^(Fo^2^)+(0.0795P)^2^+0.0000P] where P=(Fo^2^+2Fc^2^)/3'
_refine_ls_weighting_scheme calc
_refine_ls_wR_factor_gt 0.1702
_refine_ls_wR_factor_ref 0.2519
_reflns_number_gt 3134
_reflns_number_total 6615
_reflns_threshold_expression >2\s(I)
_cod_data_source_file c3dt50197c.txt
_cod_data_source_block CoSIPrClmuCl2
_cod_original_sg_symbol_H-M P21/n
_cod_database_code 7021280

loop_
_symmetry_equiv_pos_as_xyz
'x, y, z'
'-x+1/2, y+1/2, -z+1/2'
'-x, -y, -z'
'x-1/2, -y-1/2, z-1/2'

loop_
_atom_site_label
_atom_site_type_symbol
_atom_site_fract_x
_atom_site_fract_y
_atom_site_fract_z
_atom_site_U_iso_or_equiv
_atom_site_adp_type
_atom_site_occupancy
_atom_site_symmetry_multiplicity
_atom_site_calc_flag
_atom_site_refinement_flags
C1 C 0.6026(5) 0.3623(4) 0.6463(4) 0.0192(16) Uani 1 1 d .
C2 C 0.6105(6) 0.2599(5) 0.7582(5) 0.041(2) Uani 1 1 d .
H2A H 0.5623 0.2090 0.7712 0.049 Uiso 1 1 calc R
H2B H 0.6472 0.2852 0.8076 0.049 Uiso 1 1 calc R
C3 C 0.6892(6) 0.2256(5) 0.7017(4) 0.036(2) Uani 1 1 d .
H3A H 0.7606 0.2178 0.7295 0.044 Uiso 1 1 calc R
H3B H 0.6662 0.1655 0.6765 0.044 Uiso 1 1 calc R
C4 C 0.7562(5) 0.3030(5) 0.5783(4) 0.0223(16) Uani 1 1 d .
C5 C 0.7300(6) 0.2447(5) 0.5103(4) 0.036(2) Uani 1 1 d .
C6 C 0.8042(8) 0.2435(6) 0.4513(5) 0.054(3) Uani 1 1 d .
H6 H 0.7906 0.2046 0.4063 0.065 Uiso 1 1 calc R
C7 C 0.8952(7) 0.2983(7) 0.4590(6) 0.059(3) Uani 1 1 d .
H7 H 0.9417 0.2976 0.4187 0.071 Uiso 1 1 calc R
C8 C 0.9179(7) 0.3537(6) 0.5257(6) 0.050(2) Uani 1 1 d .
H8 H 0.9809 0.3895 0.5307 0.060 Uiso 1 1 calc R
C9 C 0.8496(6) 0.3582(5) 0.5863(4) 0.0305(18) Uani 1 1 d .
C10 C 0.8780(6) 0.4215(6) 0.6606(5) 0.037(2) Uani 1 1 d .
H10 H 0.8108 0.4397 0.6822 0.044 Uiso 1 1 calc R
C11 C 0.9453(7) 0.3661(7) 0.7253(6) 0.067(3) Uani 1 1 d .
H11A H 0.9025 0.3163 0.7457 0.101 Uiso 1 1 calc R
H11B H 0.9701 0.4086 0.7685 0.101 Uiso 1 1 calc R
H11C H 1.0060 0.3384 0.7029 0.101 Uiso 1 1 calc R
C12 C 0.9368(7) 0.5132(6) 0.6412(6) 0.058(3) Uani 1 1 d .
H12A H 1.0078 0.4977 0.6279 0.087 Uiso 1 1 calc R
H12B H 0.9417 0.5548 0.6872 0.087 Uiso 1 1 calc R
H12C H 0.8978 0.5447 0.5962 0.087 Uiso 1 1 calc R
C13 C 0.6282(6) 0.1830(6) 0.5014(5) 0.048(2) Uani 1 1 d .
H13 H 0.5877 0.1968 0.5475 0.057 Uiso 1 1 calc R
C14 C 0.6565(7) 0.0760(6) 0.5046(7) 0.077(3) Uani 1 1 d .
H14A H 0.6957 0.0600 0.4597 0.116 Uiso 1 1 calc R
H14B H 0.5916 0.0389 0.5021 0.116 Uiso 1 1 calc R
H14C H 0.7000 0.0622 0.5540 0.116 Uiso 1 1 calc R
C15 C 0.5554(8) 0.2089(8) 0.4242(7) 0.099(4) Uani 1 1 d .
H15A H 0.5949 0.2008 0.3781 0.149 Uiso 1 1 calc R
H15B H 0.5325 0.2742 0.4272 0.149 Uiso 1 1 calc R
H15C H 0.4936 0.1677 0.4192 0.149 Uiso 1 1 calc R
C16 C 0.4502(5) 0.3731(5) 0.7286(4) 0.0267(18) Uani 1 1 d .
C17 C 0.3565(6) 0.3384(5) 0.6850(4) 0.0305(18) Uani 1 1 d .
C18 C 0.2590(6) 0.3719(6) 0.7047(5) 0.045(2) Uani 1 1 d .
H18 H 0.1957 0.3500 0.6766 0.054 Uiso 1 1 calc R
C19 C 0.2546(6) 0.4375(7) 0.7657(6) 0.049(2) Uani 1 1 d .
H19 H 0.1883 0.4596 0.7786 0.059 Uiso 1 1 calc R
C20 C 0.3471(6) 0.4707(6) 0.8076(5) 0.048(2) Uani 1 1 d .
H20 H 0.3424 0.5156 0.8483 0.057 Uiso 1 1 calc R
C21 C 0.4488(5) 0.4385(5) 0.7905(4) 0.0309(19) Uani 1 1 d .
C22 C 0.5483(6) 0.4773(6) 0.8384(5) 0.041(2) Uani 1 1 d .
H22 H 0.6097 0.4636 0.8078 0.049 Uiso 1 1 calc R
C23 C 0.5674(7) 0.4250(7) 0.9189(5) 0.062(3) Uani 1 1 d .
H23A H 0.5080 0.4364 0.9500 0.093 Uiso 1 1 calc R
H23B H 0.6325 0.4481 0.9480 0.093 Uiso 1 1 calc R
H23C H 0.5738 0.3577 0.9094 0.093 Uiso 1 1 calc R
C24 C 0.5444(7) 0.5855(6) 0.8508(6) 0.058(3) Uani 1 1 d .
H24A H 0.5246 0.6163 0.8000 0.087 Uiso 1 1 calc R
H24B H 0.6139 0.6078 0.8726 0.087 Uiso 1 1 calc R
H24C H 0.4923 0.6004 0.8875 0.087 Uiso 1 1 calc R
C25 C 0.3595(6) 0.2644(7) 0.6182(5) 0.050(2) Uani 1 1 d .
H25 H 0.4269 0.2729 0.5937 0.059 Uiso 1 1 calc R
C26 C 0.3587(11) 0.1651(8) 0.6517(8) 0.120(5) Uani 1 1 d .
H26A H 0.4130 0.1596 0.6964 0.180 Uiso 1 1 calc R
H26B H 0.3730 0.1201 0.6107 0.180 Uiso 1 1 calc R
H26C H 0.2895 0.1520 0.6697 0.180 Uiso 1 1 calc R
C27 C 0.2650(8) 0.2742(7) 0.5503(5) 0.077(3) Uani 1 1 d .
H27A H 0.2775 0.2329 0.5063 0.115 Uiso 1 1 calc R
H27B H 0.2604 0.3392 0.5318 0.115 Uiso 1 1 calc R
H27C H 0.1988 0.2566 0.5711 0.115 Uiso 1 1 calc R
N1 N 0.5521(4) 0.3358(4) 0.7102(3) 0.0234(14) Uani 1 1 d .
N2 N 0.6865(4) 0.3041(4) 0.6418(3) 0.0219(13) Uani 1 1 d .
Cl2 Cl 0.60830(15) 0.47785(14) 0.44880(11) 0.0373(5) Uani 1 1 d .
Cl3 Cl 0.65977(16) 0.60261(14) 0.64890(12) 0.0426(6) Uani 1 1 d .
Co1 Co 0.57201(7) 0.48494(6) 0.58165(5) 0.0200(3) Uani 1 1 d .

loop_
_atom_site_aniso_label
_atom_site_aniso_U_11
_atom_site_aniso_U_22
_atom_site_aniso_U_33
_atom_site_aniso_U_23
_atom_site_aniso_U_13
_atom_site_aniso_U_12
C1 0.014(3) 0.017(4) 0.025(4) -0.003(3) -0.007(3) 0.002(3)
C2 0.053(5) 0.028(5) 0.044(5) 0.021(4) 0.013(4) 0.010(4)
C3 0.041(5) 0.027(5) 0.041(5) 0.013(4) 0.001(4) 0.003(4)
C4 0.021(4) 0.015(4) 0.030(4) 0.002(3) -0.002(3) 0.009(3)
C5 0.041(5) 0.032(5) 0.033(5) -0.008(4) -0.007(4) 0.009(4)
C6 0.083(7) 0.046(6) 0.037(6) -0.017(4) 0.019(5) 0.017(5)
C7 0.068(7) 0.057(7) 0.058(7) -0.008(5) 0.036(5) -0.003(5)
C8 0.042(5) 0.047(6) 0.064(6) -0.006(5) 0.021(5) 0.000(4)
C9 0.035(4) 0.021(4) 0.036(5) 0.001(4) 0.005(4) 0.006(4)
C10 0.024(4) 0.041(5) 0.043(5) -0.002(4) -0.003(4) -0.001(4)
C11 0.051(6) 0.075(8) 0.070(7) -0.001(6) -0.020(5) -0.008(5)
C12 0.056(6) 0.034(5) 0.084(7) -0.014(5) 0.009(5) -0.010(4)
C13 0.049(5) 0.037(5) 0.055(6) -0.023(5) -0.008(4) 0.006(4)
C14 0.065(7) 0.033(6) 0.134(10) -0.023(6) 0.009(7) -0.006(5)
C15 0.096(8) 0.071(8) 0.116(10) -0.035(7) -0.061(8) 0.017(6)
C16 0.028(4) 0.028(4) 0.024(4) 0.013(4) 0.008(3) -0.004(3)
C17 0.031(4) 0.032(5) 0.030(5) 0.003(4) 0.011(4) 0.000(4)
C18 0.032(5) 0.050(6) 0.053(6) 0.000(5) 0.003(4) -0.015(4)
C19 0.020(4) 0.059(6) 0.071(7) 0.008(5) 0.018(5) -0.001(4)
C20 0.048(5) 0.042(6) 0.058(6) -0.006(5) 0.026(5) -0.005(4)
C21 0.028(4) 0.037(5) 0.030(5) 0.007(4) 0.016(4) 0.000(4)
C22 0.048(5) 0.040(5) 0.036(5) -0.004(4) 0.011(4) -0.006(4)
C23 0.071(6) 0.075(7) 0.038(6) 0.007(5) -0.004(5) -0.024(5)
C24 0.061(6) 0.044(6) 0.072(7) -0.018(5) 0.020(5) -0.018(5)
C25 0.029(4) 0.062(7) 0.060(6) -0.021(5) 0.018(4) -0.019(4)
C26 0.169(13) 0.045(8) 0.136(12) -0.027(8) -0.034(10) 0.011(8)
C27 0.094(8) 0.087(8) 0.050(6) -0.020(6) 0.004(6) -0.039(7)
N1 0.030(3) 0.018(3) 0.025(3) 0.009(3) 0.013(3) 0.003(3)
N2 0.025(3) 0.015(3) 0.026(3) 0.006(3) 0.002(3) 0.001(3)
Cl2 0.0403(11) 0.0401(12) 0.0310(11) 0.0035(9) 0.0004(9) 0.0082(9)
Cl3 0.0530(12) 0.0315(12) 0.0394(12) -0.0090(9) -0.0142(10) -0.0048(10)
Co1 0.0261(5) 0.0146(5) 0.0183(5) 0.0018(4) -0.0031(4) 0.0029(4)

loop_
_atom_type_symbol
_atom_type_description
_atom_type_scat_dispersion_real
_atom_type_scat_dispersion_imag
_atom_type_scat_source
C C 0.0033 0.0016 'International Tables Vol C Tables 4.2.6.8 and 6.1.1.4'
H H 0.0000 0.0000 'International Tables Vol C Tables 4.2.6.8 and 6.1.1.4'
N N 0.0061 0.0033 'International Tables Vol C Tables 4.2.6.8 and 6.1.1.4'
Cl Cl 0.1484 0.1585 'International Tables Vol C Tables 4.2.6.8 and 6.1.1.4'
Co Co 0.3494 0.9721 'International Tables Vol C Tables 4.2.6.8 and 6.1.1.4'

loop_
_geom_angle_atom_site_label_1
_geom_angle_atom_site_label_2
_geom_angle_atom_site_label_3
_geom_angle
_geom_angle_site_symmetry_3
N2 C1 N1 108.0(6) .
N2 C1 Co1 126.1(5) .
N1 C1 Co1 124.9(5) .
N1 C2 C3 102.0(5) .
N2 C3 C2 102.3(6) .
C9 C4 C5 121.5(7) .
C9 C4 N2 119.1(6) .
C5 C4 N2 119.3(6) .
C4 C5 C6 116.7(7) .
C4 C5 C13 121.9(7) .
C6 C5 C13 121.4(7) .
C7 C6 C5 121.7(8) .
C8 C7 C6 120.0(8) .
C7 C8 C9 121.8(8) .
C8 C9 C4 118.3(7) .
C8 C9 C10 120.2(7) .
C4 C9 C10 121.4(6) .
C11 C10 C12 109.6(7) .
C11 C10 C9 110.4(7) .
C12 C10 C9 113.0(7) .
C5 C13 C14 111.0(7) .
C5 C13 C15 111.3(8) .
C14 C13 C15 111.8(7) .
C21 C16 C17 123.0(6) .
C21 C16 N1 118.5(6) .
C17 C16 N1 118.4(6) .
C18 C17 C16 118.2(7) .
C18 C17 C25 119.5(7) .
C16 C17 C25 122.3(6) .
C17 C18 C19 120.3(7) .
C20 C19 C18 120.7(8) .
C19 C20 C21 121.4(8) .
C16 C21 C20 116.4(7) .
C16 C21 C22 124.2(6) .
C20 C21 C22 119.4(7) .
C21 C22 C24 113.1(7) .
C21 C22 C23 110.0(6) .
C24 C22 C23 111.1(7) .
C26 C25 C17 110.9(8) .
C26 C25 C27 108.7(8) .
C17 C25 C27 113.5(7) .
C1 N1 C16 124.4(5) .
C1 N1 C2 112.5(5) .
C16 N1 C2 123.1(5) .
C1 N2 C4 125.8(5) .
C1 N2 C3 112.3(5) .
C4 N2 C3 120.9(5) .
Co1 Cl2 Co1 85.49(7) 3_666
C1 Co1 Cl3 107.40(19) .
C1 Co1 Cl2 115.24(19) .
Cl3 Co1 Cl2 112.50(8) .
C1 Co1 Cl2 115.55(18) 3_666
Cl3 Co1 Cl2 111.41(8) 3_666
Cl2 Co1 Cl2 94.51(7) 3_666

loop_
_geom_bond_atom_site_label_1
_geom_bond_atom_site_label_2
_geom_bond_distance
_geom_bond_site_symmetry_2
C1 N2 1.335(8) .
C1 N1 1.343(8) .
C1 Co1 2.041(6) .
C2 N1 1.477(8) .
C2 C3 1.506(10) .
C3 N2 1.482(8) .
C4 C9 1.395(9) .
C4 C5 1.409(10) .
C4 N2 1.435(8) .
C5 C6 1.417(10) .
C5 C13 1.532(10) .
C6 C7 1.366(12) .
C7 C8 1.361(12) .
C8 C9 1.388(10) .
C9 C10 1.535(10) .
C10 C11 1.513(11) .
C10 C12 1.528(10) .
C13 C14 1.537(11) .
C13 C15 1.544(11) .
C16 C21 1.380(10) .
C16 C17 1.403(10) .
C16 N1 1.437(8) .
C17 C18 1.375(10) .
C17 C25 1.523(10) .
C18 C19 1.374(11) .
C19 C20 1.371(11) .
C20 C21 1.403(10) .
C21 C22 1.511(11) .
C22 C24 1.529(11) .
C22 C23 1.527(11) .
C25 C26 1.496(13) .
C25 C27 1.559(12) .
Cl2 Co1 2.306(2) .
Cl2 Co1 2.319(2) 3_666
Cl3 Co1 2.219(2) .
Co1 Cl2 2.319(2) 3_666
